data_7713674
loop_
_publ_author_name
'Chen, Yating'
'Ke, zhilin'
'Yuan, Lingyu'
'Liang, Meixiang'
'Zhang, Shuhua'

_publ_section_title
;
 Hydrazylpyridine salicylaldehyde-copper(II)-1,10-phenanthroline complexes
 as potential anticancer agents: synthesis, characterization and
 anticancer evaluation
;
_journal_name_full 'Dalton Transactions'
_journal_paper_doi 10.1039/D3DT01750H
_journal_year 2023
_chemical_formula_moiety 'C36 H22 Br2 Cl2 Cu N8 O2'
_chemical_formula_sum 'C36 H22 Br2 Cl2 Cu N8 O2'
_chemical_formula_weight 892.87
_space_group_crystal_system triclinic
_space_group_IT_number 2
_space_group_name_Hall '-P 1'
_space_group_name_H-M_alt 'P -1'
_atom_sites_solution_hydrogens geom
_atom_sites_solution_primary iterative
_audit_creation_date 2022-12-17
_audit_creation_method
;
Olex2 1.2
(compiled 2018.05.29 svn.r3508 for OlexSys, GUI svn.r5506)
;
_audit_update_record
;
2022-12-18 deposited with the CCDC.	2023-08-08 downloaded from the CCDC.
;
_cell_angle_alpha 111.949(4)
_cell_angle_beta 103.209(4)
_cell_angle_gamma 103.135(4)
_cell_formula_units_Z 2
_cell_length_a 11.4592(10)
_cell_length_b 12.1673(11)
_cell_length_c 14.7545(14)
_cell_measurement_reflns_used 9951
_cell_measurement_temperature 301(2)
_cell_measurement_theta_max 26.70
_cell_measurement_theta_min 2.78
_cell_volume 1742.7(3)
_computing_molecular_graphics 'Olex2 (Dolomanov et al., 2009)'
_computing_publication_material 'Olex2 (Dolomanov et al., 2009)'
_computing_structure_refinement 'olex2.refine (Bourhis et al., 2015)'
_computing_structure_solution 'olex2.solve (Bourhis et al., 2015)'
_diffrn_ambient_temperature 301.0
_diffrn_measured_fraction_theta_full 0.998
_diffrn_measured_fraction_theta_max 0.998
_diffrn_measurement_device_type 'Bruker APEX-II CCD'
_diffrn_measurement_method '\f and \w scans'
_diffrn_radiation_type MoK\a
_diffrn_radiation_wavelength 0.71073
_diffrn_reflns_av_R_equivalents 0.0809
_diffrn_reflns_av_unetI/netI 0.0443
_diffrn_reflns_Laue_measured_fraction_full 0.998
_diffrn_reflns_Laue_measured_fraction_max 0.998
_diffrn_reflns_limit_h_max 13
_diffrn_reflns_limit_h_min -13
_diffrn_reflns_limit_k_max 14
_diffrn_reflns_limit_k_min -14
_diffrn_reflns_limit_l_max 17
_diffrn_reflns_limit_l_min -17
_diffrn_reflns_number 41651
_diffrn_reflns_point_group_measured_fraction_full 0.998
_diffrn_reflns_point_group_measured_fraction_max 0.998
_diffrn_reflns_theta_full 24.998
_diffrn_reflns_theta_max 24.998
_diffrn_reflns_theta_min 2.040
_exptl_absorpt_coefficient_mu 3.120
_exptl_crystal_colour green
_exptl_crystal_density_diffrn 1.702
_exptl_crystal_density_method 'not measured'
_exptl_crystal_description block
_exptl_crystal_F_000 886
_refine_diff_density_max 0.471
_refine_diff_density_min -0.669
_refine_diff_density_rms 0.065
_refine_ls_extinction_method none
_refine_ls_goodness_of_fit_ref 1.020
_refine_ls_hydrogen_treatment constr
_refine_ls_matrix_type full
_refine_ls_number_parameters 461
_refine_ls_number_reflns 6134
_refine_ls_number_restraints 0
_refine_ls_restrained_S_all 1.020
_refine_ls_R_factor_all 0.0514
_refine_ls_R_factor_gt 0.0385
_refine_ls_shift/su_max 0.001
_refine_ls_shift/su_mean 0.000
_refine_ls_structure_factor_coef Fsqd
_refine_ls_weighting_details 'w=1/[\s^2^(Fo^2^)+(0.0438P)^2^+1.1662P] where P=(Fo^2^+2Fc^2^)/3'
_refine_ls_weighting_scheme calc
_refine_ls_wR_factor_gt 0.0943
_refine_ls_wR_factor_ref 0.1036
_reflns_Friedel_coverage 0.000
_reflns_number_gt 4948
_reflns_number_total 6134
_reflns_threshold_expression 'I > 2\s(I)'
_cod_data_source_file d3dt01750h2.cif
_cod_data_source_block cu_CCDC1
_cod_database_code 7713674
_shelx_shelxl_version_number 2018/3
_shelx_space_group_comment
;
The symmetry employed for this shelxl refinement is uniquely defined
by the following loop, which should always be used as a source of
symmetry information in preference to the above space-group names.
They are only intended as comments.
;
_olex2_refinement_description
;
1. Fixed Uiso
 At 1.2 times of:
  All C(H) groups
 At 1.5 times of:
  All O(H) groups
2.a Aromatic/amide H refined with riding coordinates:
 C1(H1), C2(H2a), C3(H3), C5(H5), C6(H6), C8(H8), C9(H9), C10(H10), C14(H14),
 C15(H15), C17(H17), C19(H19), C23(H23), C24(H24), C26(H26), C28(H28), C29(H29),
  C30(H30), C33(H33), C34(H34), C35(H35)
2.b Idealised tetrahedral OH refined as rotating group:
 O2(H2)
;
_olex2_submission_special_instructions 'No special instructions were received'

loop_
_space_group_symop_operation_xyz
'x, y, z'
'-x, -y, -z'

loop_
_atom_site_label
_atom_site_type_symbol
_atom_site_fract_x
_atom_site_fract_y
_atom_site_fract_z
_atom_site_U_iso_or_equiv
_atom_site_adp_type
_atom_site_occupancy
_atom_site_site_symmetry_order
_atom_site_calc_flag
_atom_site_refinement_flags_posn
_atom_site_refinement_flags_adp
_atom_site_refinement_flags_occupancy
_atom_site_disorder_assembly
_atom_site_disorder_group
Br1 Br 0.46170(4) 0.16501(4) 0.50938(4) 0.07388(16) Uani 1 1 d . . . . .
Cu1 Cu 0.21198(4) 0.58602(4) 0.80018(3) 0.04076(12) Uani 1 1 d . . . . .
Cl1 Cl 0.17838(14) 0.52768(13) 0.26553(8) 0.0880(4) Uani 1 1 d . . . . .
O1 O 0.1545(2) 0.5806(2) 0.91232(19) 0.0539(6) Uani 1 1 d . . . . .
N1 N 0.2644(3) 0.4313(3) 0.7835(2) 0.0481(7) Uani 1 1 d . . . . .
C1 C 0.1855(4) 0.3118(3) 0.7276(3) 0.0606(10) Uani 1 1 d . . . . .
H1 H 0.099203 0.296445 0.696951 0.073 Uiso 1 1 calc R . . . .
Br2 Br 0.56751(5) 1.00919(4) 0.82384(5) 0.0973(2) Uani 1 1 d . . . . .
Cl2 Cl -0.01208(10) 0.95035(10) 1.19185(8) 0.0688(3) Uani 1 1 d . . . . .
O2 O 0.2234(3) 0.9216(2) 0.6643(2) 0.0661(7) Uani 1 1 d . . . . .
H2 H 0.199669 0.891197 0.700895 0.099 Uiso 1 1 calc GR . . . .
N2 N 0.4232(3) 0.6726(3) 0.8974(2) 0.0518(7) Uani 1 1 d . . . . .
C2 C 0.2263(6) 0.2089(4) 0.7131(4) 0.0775(13) Uani 1 1 d . . . . .
H2A H 0.168394 0.126810 0.673025 0.093 Uiso 1 1 calc R . . . .
N3 N 0.1395(3) 0.7126(3) 0.7936(2) 0.0438(6) Uani 1 1 d . . . . .
C3 C 0.3508(6) 0.2301(5) 0.7580(4) 0.0838(15) Uani 1 1 d . . . . .
H3 H 0.379075 0.162133 0.748642 0.101 Uiso 1 1 calc R . . . .
N4 N 0.1365(3) 0.7398(3) 0.7094(2) 0.0466(7) Uani 1 1 d . . . . .
C4 C 0.4374(5) 0.3524(5) 0.8180(3) 0.0686(12) Uani 1 1 d . . . . .
N5 N 0.2275(2) 0.5843(2) 0.6688(2) 0.0389(6) Uani 1 1 d . . . . .
C5 C 0.5695(6) 0.3827(7) 0.8700(4) 0.0930(18) Uani 1 1 d . . . . .
H5 H 0.601983 0.317758 0.862914 0.112 Uiso 1 1 calc R . . . .
N6 N 0.4506(3) 0.7515(3) 0.7166(2) 0.0472(7) Uani 1 1 d . . . . .
C6 C 0.6473(5) 0.5012(7) 0.9281(4) 0.0918(17) Uani 1 1 d . . . . .
H6 H 0.732768 0.517296 0.962324 0.110 Uiso 1 1 calc R . . . .
N7 N 0.3671(2) 0.3580(2) 0.5657(2) 0.0435(6) Uani 1 1 d . . . . .
C7 C 0.6036(4) 0.6053(5) 0.9399(3) 0.0743(13) Uani 1 1 d . . . . .
N8 N 0.3174(2) 0.5433(2) 0.62668(19) 0.0385(6) Uani 1 1 d . . . . .
C8 C 0.6793(5) 0.7308(7) 0.9980(4) 0.0985(18) Uani 1 1 d . . . . .
H8 H 0.765875 0.751730 1.032220 0.118 Uiso 1 1 calc R . . . .
C9 C 0.6309(5) 0.8242(6) 1.0065(4) 0.1001(18) Uani 1 1 d . . . . .
H9 H 0.683145 0.908516 1.046023 0.120 Uiso 1 1 calc R . . . .
C10 C 0.4990(4) 0.7907(4) 0.9539(3) 0.0734(12) Uani 1 1 d . . . . .
H10 H 0.464950 0.854426 0.959614 0.088 Uiso 1 1 calc R . . . .
C11 C 0.4733(3) 0.5796(4) 0.8898(3) 0.0547(9) Uani 1 1 d . . . . .
C12 C 0.3886(4) 0.4522(4) 0.8287(3) 0.0498(8) Uani 1 1 d . . . . .
C13 C 0.1148(3) 0.6634(3) 0.9704(3) 0.0460(8) Uani 1 1 d . . . . .
C14 C 0.0970(4) 0.6577(4) 1.0606(3) 0.0581(9) Uani 1 1 d . . . . .
H14 H 0.112654 0.593567 1.075682 0.070 Uiso 1 1 calc R . . . .
C15 C 0.0577(4) 0.7427(4) 1.1267(3) 0.0589(10) Uani 1 1 d . . . . .
H15 H 0.046870 0.735637 1.185109 0.071 Uiso 1 1 calc R . . . .
C16 C 0.0343(3) 0.8391(3) 1.1058(3) 0.0519(9) Uani 1 1 d . . . . .
C17 C 0.0458(3) 0.8475(3) 1.0185(3) 0.0518(8) Uani 1 1 d . . . . .
H17 H 0.026967 0.911048 1.004283 0.062 Uiso 1 1 calc R . . . .
C18 C 0.0860(3) 0.7610(3) 0.9494(3) 0.0451(7) Uani 1 1 d . . . . .
C19 C 0.0933(3) 0.7763(3) 0.8594(3) 0.0509(8) Uani 1 1 d . . . . .
H19 H 0.062971 0.835982 0.847058 0.061 Uiso 1 1 calc R . . . .
C20 C 0.1894(3) 0.6724(3) 0.6488(2) 0.0405(7) Uani 1 1 d . . . . .
C21 C 0.1992(3) 0.7036(3) 0.5617(3) 0.0434(7) Uani 1 1 d . . . . .
C22 C 0.2174(3) 0.8282(3) 0.5755(3) 0.0516(8) Uani 1 1 d . . . . .
C23 C 0.2285(4) 0.8579(4) 0.4950(3) 0.0633(10) Uani 1 1 d . . . . .
H23 H 0.243602 0.940799 0.505246 0.076 Uiso 1 1 calc R . . . .
C24 C 0.2177(4) 0.7676(4) 0.4012(3) 0.0625(10) Uani 1 1 d . . . . .
H24 H 0.226083 0.789061 0.348167 0.075 Uiso 1 1 calc R . . . .
C25 C 0.1941(3) 0.6438(4) 0.3853(3) 0.0548(9) Uani 1 1 d . . . . .
C26 C 0.1864(3) 0.6124(3) 0.4655(3) 0.0484(8) Uani 1 1 d . . . . .
H26 H 0.172616 0.529384 0.454590 0.058 Uiso 1 1 calc R . . . .
C27 C 0.2783(3) 0.4119(3) 0.5677(2) 0.0379(7) Uani 1 1 d . . . . .
C28 C 0.1488(3) 0.3415(3) 0.5133(3) 0.0488(8) Uani 1 1 d . . . . .
H28 H 0.087748 0.380352 0.516569 0.059 Uiso 1 1 calc R . . . .
C29 C 0.1135(3) 0.2133(3) 0.4548(3) 0.0544(9) Uani 1 1 d . . . . .
H29 H 0.027628 0.164888 0.417241 0.065 Uiso 1 1 calc R . . . .
C30 C 0.2047(3) 0.1558(3) 0.4512(3) 0.0525(9) Uani 1 1 d . . . . .
H30 H 0.183146 0.069295 0.412166 0.063 Uiso 1 1 calc R . . . .
C31 C 0.3288(3) 0.2344(3) 0.5090(3) 0.0459(8) Uani 1 1 d . . . . .
C32 C 0.4434(3) 0.6317(3) 0.6665(2) 0.0403(7) Uani 1 1 d . . . . .
C33 C 0.5497(3) 0.6001(3) 0.6539(3) 0.0563(9) Uani 1 1 d . . . . .
H33 H 0.543200 0.516526 0.618191 0.068 Uiso 1 1 calc R . . . .
C34 C 0.6660(4) 0.6982(4) 0.6967(4) 0.0674(11) Uani 1 1 d . . . . .
H34 H 0.738880 0.679848 0.689729 0.081 Uiso 1 1 calc R . . . .
C35 C 0.6754(4) 0.8215(4) 0.7489(3) 0.0639(10) Uani 1 1 d . . . . .
H35 H 0.752843 0.888006 0.778773 0.077 Uiso 1 1 calc R . . . .
C36 C 0.5636(4) 0.8399(3) 0.7542(3) 0.0541(9) Uani 1 1 d . . . . .

loop_
_atom_site_aniso_label
_atom_site_aniso_U_11
_atom_site_aniso_U_22
_atom_site_aniso_U_33
_atom_site_aniso_U_23
_atom_site_aniso_U_13
_atom_site_aniso_U_12
Br1 0.0589(3) 0.0558(2) 0.1061(4) 0.0281(2) 0.0280(2) 0.0332(2)
Cu1 0.0418(2) 0.0443(2) 0.0480(2) 0.02550(18) 0.01877(17) 0.02426(18)
Cl1 0.1178(10) 0.1018(9) 0.0511(6) 0.0362(6) 0.0322(6) 0.0437(8)
O1 0.0669(16) 0.0645(15) 0.0617(15) 0.0401(13) 0.0363(13) 0.0433(13)
N1 0.0574(18) 0.0491(17) 0.0541(17) 0.0301(14) 0.0274(14) 0.0269(14)
C1 0.077(3) 0.050(2) 0.068(2) 0.0317(19) 0.036(2) 0.024(2)
Br2 0.0829(3) 0.0420(2) 0.1264(5) 0.0097(3) 0.0232(3) 0.0124(2)
Cl2 0.0691(6) 0.0641(6) 0.0552(5) 0.0064(5) 0.0275(5) 0.0207(5)
O2 0.091(2) 0.0479(15) 0.0691(17) 0.0305(13) 0.0309(16) 0.0313(14)
N2 0.0512(17) 0.0568(18) 0.0427(15) 0.0215(14) 0.0109(13) 0.0175(15)
C2 0.122(4) 0.051(2) 0.088(3) 0.041(2) 0.060(3) 0.039(3)
N3 0.0482(16) 0.0472(15) 0.0487(15) 0.0266(13) 0.0213(13) 0.0255(13)
C3 0.135(5) 0.076(3) 0.096(3) 0.058(3) 0.067(4) 0.071(3)
N4 0.0551(17) 0.0522(16) 0.0516(16) 0.0307(14) 0.0252(14) 0.0327(14)
C4 0.097(3) 0.091(3) 0.072(3) 0.058(3) 0.049(2) 0.068(3)
N5 0.0383(14) 0.0415(14) 0.0460(14) 0.0232(12) 0.0180(12) 0.0204(11)
C5 0.110(4) 0.145(5) 0.096(4) 0.081(4) 0.058(3) 0.101(4)
N6 0.0453(16) 0.0420(15) 0.0505(16) 0.0183(13) 0.0149(13) 0.0142(13)
C6 0.072(3) 0.166(6) 0.079(3) 0.069(4) 0.033(3) 0.083(4)
N7 0.0392(14) 0.0409(15) 0.0505(16) 0.0180(12) 0.0154(12) 0.0183(12)
C7 0.055(2) 0.125(4) 0.055(2) 0.046(3) 0.018(2) 0.043(3)
N8 0.0343(13) 0.0374(14) 0.0432(14) 0.0156(11) 0.0138(11) 0.0151(11)
C8 0.055(3) 0.143(6) 0.073(3) 0.042(4) 0.007(2) 0.019(3)
C9 0.078(4) 0.104(4) 0.063(3) 0.021(3) -0.001(3) -0.011(3)
C10 0.074(3) 0.072(3) 0.054(2) 0.021(2) 0.011(2) 0.012(2)
C11 0.050(2) 0.092(3) 0.0441(19) 0.041(2) 0.0219(16) 0.040(2)
C12 0.060(2) 0.065(2) 0.0505(19) 0.0375(18) 0.0284(18) 0.0388(19)
C13 0.0425(18) 0.054(2) 0.0495(19) 0.0264(16) 0.0181(15) 0.0229(16)
C14 0.066(2) 0.074(3) 0.059(2) 0.043(2) 0.0288(19) 0.038(2)
C15 0.052(2) 0.080(3) 0.048(2) 0.0282(19) 0.0201(17) 0.026(2)
C16 0.0411(18) 0.055(2) 0.049(2) 0.0125(16) 0.0167(16) 0.0159(16)
C17 0.051(2) 0.049(2) 0.056(2) 0.0212(17) 0.0206(17) 0.0224(17)
C18 0.0449(18) 0.0490(19) 0.0468(18) 0.0220(15) 0.0188(15) 0.0220(15)
C19 0.057(2) 0.049(2) 0.060(2) 0.0278(17) 0.0259(18) 0.0304(17)
C20 0.0362(16) 0.0431(17) 0.0454(17) 0.0234(14) 0.0120(14) 0.0152(14)
C21 0.0380(17) 0.0502(19) 0.0510(19) 0.0283(16) 0.0160(15) 0.0204(15)
C22 0.049(2) 0.053(2) 0.066(2) 0.0374(19) 0.0197(17) 0.0220(16)
C23 0.066(2) 0.066(2) 0.080(3) 0.051(2) 0.026(2) 0.029(2)
C24 0.060(2) 0.086(3) 0.069(3) 0.057(2) 0.026(2) 0.030(2)
C25 0.047(2) 0.073(3) 0.050(2) 0.0327(19) 0.0152(16) 0.0250(18)
C26 0.0450(19) 0.055(2) 0.053(2) 0.0311(17) 0.0153(16) 0.0217(16)
C27 0.0367(16) 0.0375(16) 0.0413(16) 0.0177(13) 0.0149(13) 0.0145(13)
C28 0.0393(18) 0.049(2) 0.053(2) 0.0195(16) 0.0104(15) 0.0168(15)
C29 0.0414(19) 0.0448(19) 0.059(2) 0.0148(17) 0.0056(16) 0.0091(15)
C30 0.055(2) 0.0371(18) 0.051(2) 0.0112(15) 0.0109(16) 0.0130(16)
C31 0.0456(19) 0.0426(18) 0.0529(19) 0.0202(15) 0.0180(16) 0.0225(15)
C32 0.0401(17) 0.0393(17) 0.0428(17) 0.0193(14) 0.0157(14) 0.0136(14)
C33 0.045(2) 0.045(2) 0.077(3) 0.0210(18) 0.0297(18) 0.0149(16)
C34 0.044(2) 0.062(3) 0.097(3) 0.033(2) 0.033(2) 0.0167(18)
C35 0.043(2) 0.053(2) 0.078(3) 0.022(2) 0.0174(19) 0.0029(17)
C36 0.053(2) 0.0410(19) 0.056(2) 0.0157(16) 0.0157(17) 0.0088(16)

loop_
_atom_type_symbol
_atom_type_description
_atom_type_scat_dispersion_real
_atom_type_scat_dispersion_imag
_atom_type_scat_source
C C 0.0033 0.0016 'International Tables Vol C Tables 4.2.6.8 and 6.1.1.4'
H H 0.0000 0.0000 'International Tables Vol C Tables 4.2.6.8 and 6.1.1.4'
Br Br -0.2901 2.4595 'International Tables Vol C Tables 4.2.6.8 and 6.1.1.4'
Cl Cl 0.1484 0.1585 'International Tables Vol C Tables 4.2.6.8 and 6.1.1.4'
Cu Cu 0.3201 1.2651 'International Tables Vol C Tables 4.2.6.8 and 6.1.1.4'
N N 0.0061 0.0033 'International Tables Vol C Tables 4.2.6.8 and 6.1.1.4'
O O 0.0106 0.0060 'International Tables Vol C Tables 4.2.6.8 and 6.1.1.4'

loop_
_geom_angle_atom_site_label_1
_geom_angle_atom_site_label_2
_geom_angle_atom_site_label_3
_geom_angle
_geom_angle_site_symmetry_1
_geom_angle_site_symmetry_3
_geom_angle_publ_flag
O1 Cu1 N1 90.85(10) . . ?
O1 Cu1 N2 95.37(11) . . ?
O1 Cu1 N5 166.31(10) . . ?
N1 Cu1 N2 76.88(12) . . ?
N3 Cu1 O1 92.35(10) . . ?
N3 Cu1 N1 170.25(12) . . ?
N3 Cu1 N2 111.95(12) . . ?
N3 Cu1 N5 79.54(11) . . ?
N5 Cu1 N1 95.47(10) . . ?
N5 Cu1 N2 97.89(10) . . ?
C13 O1 Cu1 126.4(2) . . ?
C1 N1 Cu1 124.7(3) . . ?
C1 N1 C12 117.9(3) . . ?
C12 N1 Cu1 117.4(2) . . ?
N1 C1 H1 118.5 . . ?
N1 C1 C2 123.0(4) . . ?
C2 C1 H1 118.5 . . ?
C22 O2 H2 109.5 . . ?
C10 N2 Cu1 131.4(3) . . ?
C10 N2 C11 118.7(4) . . ?
C11 N2 Cu1 109.8(2) . . ?
C1 C2 H2A 120.5 . . ?
C3 C2 C1 119.0(5) . . ?
C3 C2 H2A 120.5 . . ?
N4 N3 Cu1 117.02(19) . . ?
C19 N3 Cu1 127.2(2) . . ?
C19 N3 N4 115.8(3) . . ?
C2 C3 H3 119.7 . . ?
C2 C3 C4 120.7(4) . . ?
C4 C3 H3 119.7 . . ?
C20 N4 N3 110.9(2) . . ?
C3 C4 C5 124.1(5) . . ?
C3 C4 C12 117.0(4) . . ?
C12 C4 C5 118.9(5) . . ?
N8 N5 Cu1 123.45(18) . . ?
C20 N5 Cu1 112.5(2) . . ?
C20 N5 N8 118.2(3) . . ?
C4 C5 H5 119.2 . . ?
C6 C5 C4 121.6(5) . . ?
C6 C5 H5 119.2 . . ?
C36 N6 C32 117.3(3) . . ?
C5 C6 H6 119.1 . . ?
C5 C6 C7 121.8(5) . . ?
C7 C6 H6 119.1 . . ?
C31 N7 C27 117.7(3) . . ?
C8 C7 C6 125.0(5) . . ?
C8 C7 C11 116.5(5) . . ?
C11 C7 C6 118.5(5) . . ?
N5 N8 C32 117.4(2) . . ?
C27 N8 N5 114.1(2) . . ?
C27 N8 C32 126.8(3) . . ?
C7 C8 H8 119.1 . . ?
C9 C8 C7 121.7(5) . . ?
C9 C8 H8 119.1 . . ?
C8 C9 H9 120.8 . . ?
C8 C9 C10 118.4(5) . . ?
C10 C9 H9 120.8 . . ?
N2 C10 C9 122.1(5) . . ?
N2 C10 H10 118.9 . . ?
C9 C10 H10 118.9 . . ?
N2 C11 C7 122.5(4) . . ?
N2 C11 C12 117.6(3) . . ?
C7 C11 C12 119.9(4) . . ?
N1 C12 C4 122.5(4) . . ?
N1 C12 C11 118.2(3) . . ?
C4 C12 C11 119.3(4) . . ?
O1 C13 C14 119.2(3) . . ?
O1 C13 C18 124.5(3) . . ?
C14 C13 C18 116.3(3) . . ?
C13 C14 H14 118.6 . . ?
C15 C14 C13 122.8(3) . . ?
C15 C14 H14 118.6 . . ?
C14 C15 H15 120.2 . . ?
C14 C15 C16 119.5(3) . . ?
C16 C15 H15 120.2 . . ?
C15 C16 Cl2 119.7(3) . . ?
C17 C16 Cl2 119.8(3) . . ?
C17 C16 C15 120.6(3) . . ?
C16 C17 H17 119.6 . . ?
C16 C17 C18 120.9(3) . . ?
C18 C17 H17 119.6 . . ?
C13 C18 C19 123.3(3) . . ?
C17 C18 C13 119.9(3) . . ?
C17 C18 C19 116.7(3) . . ?
N3 C19 C18 124.3(3) . . ?
N3 C19 H19 117.8 . . ?
C18 C19 H19 117.8 . . ?
N4 C20 N5 119.7(3) . . ?
N4 C20 C21 114.1(3) . . ?
N5 C20 C21 126.2(3) . . ?
C22 C21 C20 119.6(3) . . ?
C26 C21 C20 121.8(3) . . ?
C26 C21 C22 118.6(3) . . ?
O2 C22 C21 122.8(3) . . ?
O2 C22 C23 117.6(3) . . ?
C23 C22 C21 119.6(4) . . ?
C22 C23 H23 119.4 . . ?
C24 C23 C22 121.1(4) . . ?
C24 C23 H23 119.4 . . ?
C23 C24 H24 120.2 . . ?
C23 C24 C25 119.6(3) . . ?
C25 C24 H24 120.2 . . ?
C24 C25 Cl1 120.0(3) . . ?
C24 C25 C26 120.3(4) . . ?
C26 C25 Cl1 119.6(3) . . ?
C21 C26 C25 120.5(3) . . ?
C21 C26 H26 119.7 . . ?
C25 C26 H26 119.7 . . ?
N7 C27 N8 118.5(3) . . ?
N7 C27 C28 121.8(3) . . ?
C28 C27 N8 119.8(3) . . ?
C27 C28 H28 120.7 . . ?
C29 C28 C27 118.5(3) . . ?
C29 C28 H28 120.7 . . ?
C28 C29 H29 119.8 . . ?
C28 C29 C30 120.4(3) . . ?
C30 C29 H29 119.8 . . ?
C29 C30 H30 122.1 . . ?
C31 C30 C29 115.9(3) . . ?
C31 C30 H30 122.1 . . ?
N7 C31 Br1 115.1(2) . . ?
N7 C31 C30 125.6(3) . . ?
C30 C31 Br1 119.3(3) . . ?
N6 C32 N8 113.3(3) . . ?
N6 C32 C33 122.1(3) . . ?
C33 C32 N8 124.6(3) . . ?
C32 C33 H33 121.3 . . ?
C34 C33 C32 117.4(3) . . ?
C34 C33 H33 121.3 . . ?
C33 C34 H34 119.4 . . ?
C35 C34 C33 121.3(4) . . ?
C35 C34 H34 119.4 . . ?
C34 C35 H35 122.3 . . ?
C36 C35 C34 115.5(3) . . ?
C36 C35 H35 122.3 . . ?
N6 C36 Br2 115.4(3) . . ?
N6 C36 C35 126.4(3) . . ?
C35 C36 Br2 118.3(3) . . ?

loop_
_geom_bond_atom_site_label_1
_geom_bond_atom_site_label_2
_geom_bond_distance
_geom_bond_site_symmetry_2
_geom_bond_publ_flag
Br1 C31 1.901(3) . ?
Cu1 O1 1.933(2) . ?
Cu1 N1 2.050(3) . ?
Cu1 N2 2.269(3) . ?
Cu1 N3 1.931(3) . ?
Cu1 N5 1.979(3) . ?
Cl1 C25 1.739(4) . ?
O1 C13 1.303(4) . ?
N1 C1 1.333(5) . ?
N1 C12 1.345(5) . ?
C1 H1 0.9300 . ?
C1 C2 1.395(6) . ?
Br2 C36 1.912(4) . ?
Cl2 C16 1.754(4) . ?
O2 H2 0.8200 . ?
O2 C22 1.351(4) . ?
N2 C10 1.312(5) . ?
N2 C11 1.361(5) . ?
C2 H2A 0.9300 . ?
C2 C3 1.347(7) . ?
N3 N4 1.395(4) . ?
N3 C19 1.297(4) . ?
C3 H3 0.9300 . ?
C3 C4 1.387(7) . ?
N4 C20 1.329(4) . ?
C4 C5 1.420(7) . ?
C4 C12 1.420(5) . ?
N5 N8 1.411(3) . ?
N5 C20 1.348(4) . ?
C5 H5 0.9300 . ?
C5 C6 1.324(8) . ?
N6 C32 1.338(4) . ?
N6 C36 1.316(4) . ?
C6 H6 0.9300 . ?
C6 C7 1.432(7) . ?
N7 C27 1.330(4) . ?
N7 C31 1.322(4) . ?
C7 C8 1.377(8) . ?
C7 C11 1.408(5) . ?
N8 C27 1.403(4) . ?
N8 C32 1.422(4) . ?
C8 H8 0.9300 . ?
C8 C9 1.351(8) . ?
C9 H9 0.9300 . ?
C9 C10 1.414(7) . ?
C10 H10 0.9300 . ?
C11 C12 1.425(6) . ?
C13 C14 1.416(5) . ?
C13 C18 1.422(5) . ?
C14 H14 0.9300 . ?
C14 C15 1.372(5) . ?
C15 H15 0.9300 . ?
C15 C16 1.385(5) . ?
C16 C17 1.363(5) . ?
C17 H17 0.9300 . ?
C17 C18 1.411(5) . ?
C18 C19 1.426(5) . ?
C19 H19 0.9300 . ?
C20 C21 1.491(4) . ?
C21 C22 1.410(5) . ?
C21 C26 1.387(5) . ?
C22 C23 1.387(5) . ?
C23 H23 0.9300 . ?
C23 C24 1.365(6) . ?
C24 H24 0.9300 . ?
C24 C25 1.385(5) . ?
C25 C26 1.387(5) . ?
C26 H26 0.9300 . ?
C27 C28 1.394(4) . ?
C28 H28 0.9300 . ?
C28 C29 1.374(5) . ?
C29 H29 0.9300 . ?
C29 C30 1.384(5) . ?
C30 H30 0.9300 . ?
C30 C31 1.372(5) . ?
C32 C33 1.389(5) . ?
C33 H33 0.9300 . ?
C33 C34 1.388(5) . ?
C34 H34 0.9300 . ?
C34 C35 1.371(6) . ?
C35 H35 0.9300 . ?
C35 C36 1.365(5) . ?

loop_
_geom_hbond_atom_site_label_D
_geom_hbond_atom_site_label_H
_geom_hbond_atom_site_label_A
_geom_hbond_distance_DH
_geom_hbond_distance_HA
_geom_hbond_distance_DA
_geom_hbond_angle_DHA
_geom_hbond_site_symmetry_A
_geom_hbond_publ_flag
O2 H2 N4 0.82 1.88 2.594(4) 144.6 . yes

loop_
_geom_torsion_atom_site_label_1
_geom_torsion_atom_site_label_2
_geom_torsion_atom_site_label_3
_geom_torsion_atom_site_label_4
_geom_torsion
_geom_torsion_site_symmetry_1
_geom_torsion_site_symmetry_2
_geom_torsion_site_symmetry_3
_geom_torsion_site_symmetry_4
_geom_torsion_publ_flag
Cu1 O1 C13 C14 -169.1(3) . . . . ?
Cu1 O1 C13 C18 11.5(5) . . . . ?
Cu1 N1 C1 C2 176.1(3) . . . . ?
Cu1 N1 C12 C4 -176.7(3) . . . . ?
Cu1 N1 C12 C11 3.6(4) . . . . ?
Cu1 N2 C10 C9 -177.9(3) . . . . ?
Cu1 N2 C11 C7 178.3(3) . . . . ?
Cu1 N2 C11 C12 -2.0(4) . . . . ?
Cu1 N3 N4 C20 -1.6(3) . . . . ?
Cu1 N3 C19 C18 -1.3(5) . . . . ?
Cu1 N5 N8 C27 83.2(3) . . . . ?
Cu1 N5 N8 C32 -83.0(3) . . . . ?
Cu1 N5 C20 N4 -6.2(4) . . . . ?
Cu1 N5 C20 C21 174.4(2) . . . . ?
Cl1 C25 C26 C21 179.8(3) . . . . ?
O1 C13 C14 C15 178.8(4) . . . . ?
O1 C13 C18 C17 -178.8(3) . . . . ?
O1 C13 C18 C19 2.3(5) . . . . ?
N1 C1 C2 C3 0.6(6) . . . . ?
C1 N1 C12 C4 0.7(5) . . . . ?
C1 N1 C12 C11 -179.1(3) . . . . ?
C1 C2 C3 C4 0.2(7) . . . . ?
Cl2 C16 C17 C18 178.4(3) . . . . ?
O2 C22 C23 C24 -177.0(4) . . . . ?
N2 C11 C12 N1 -0.8(5) . . . . ?
N2 C11 C12 C4 179.4(3) . . . . ?
C2 C3 C4 C5 178.4(4) . . . . ?
C2 C3 C4 C12 -0.5(6) . . . . ?
N3 N4 C20 N5 5.1(4) . . . . ?
N3 N4 C20 C21 -175.4(3) . . . . ?
C3 C4 C5 C6 -178.5(5) . . . . ?
C3 C4 C12 N1 0.0(5) . . . . ?
C3 C4 C12 C11 179.8(3) . . . . ?
N4 N3 C19 C18 179.0(3) . . . . ?
N4 C20 C21 C22 32.0(4) . . . . ?
N4 C20 C21 C26 -145.8(3) . . . . ?
C4 C5 C6 C7 -1.6(8) . . . . ?
N5 N8 C27 N7 -148.9(3) . . . . ?
N5 N8 C27 C28 30.8(4) . . . . ?
N5 N8 C32 N6 -18.3(4) . . . . ?
N5 N8 C32 C33 163.2(3) . . . . ?
N5 C20 C21 C22 -148.6(3) . . . . ?
N5 C20 C21 C26 33.6(5) . . . . ?
C5 C4 C12 N1 -178.9(4) . . . . ?
C5 C4 C12 C11 0.9(5) . . . . ?
C5 C6 C7 C8 -179.2(5) . . . . ?
C5 C6 C7 C11 1.6(7) . . . . ?
N6 C32 C33 C34 0.8(6) . . . . ?
C6 C7 C8 C9 -179.2(5) . . . . ?
C6 C7 C11 N2 179.4(4) . . . . ?
C6 C7 C11 C12 -0.3(6) . . . . ?
N7 C27 C28 C29 -1.3(5) . . . . ?
C7 C8 C9 C10 0.0(8) . . . . ?
C7 C11 C12 N1 178.9(3) . . . . ?
C7 C11 C12 C4 -0.9(5) . . . . ?
N8 N5 C20 N4 -160.2(3) . . . . ?
N8 N5 C20 C21 20.4(4) . . . . ?
N8 C27 C28 C29 178.9(3) . . . . ?
N8 C32 C33 C34 179.2(3) . . . . ?
C8 C7 C11 N2 0.1(6) . . . . ?
C8 C7 C11 C12 -179.6(4) . . . . ?
C8 C9 C10 N2 -0.2(8) . . . . ?
C10 N2 C11 C7 -0.3(5) . . . . ?
C10 N2 C11 C12 179.4(3) . . . . ?
C11 N2 C10 C9 0.3(6) . . . . ?
C11 C7 C8 C9 0.1(7) . . . . ?
C12 N1 C1 C2 -1.0(5) . . . . ?
C12 C4 C5 C6 0.3(7) . . . . ?
C13 C14 C15 C16 -0.2(6) . . . . ?
C13 C18 C19 N3 -7.7(6) . . . . ?
C14 C13 C18 C17 1.7(5) . . . . ?
C14 C13 C18 C19 -177.1(3) . . . . ?
C14 C15 C16 Cl2 -178.4(3) . . . . ?
C14 C15 C16 C17 2.2(6) . . . . ?
C15 C16 C17 C18 -2.2(5) . . . . ?
C16 C17 C18 C13 0.1(5) . . . . ?
C16 C17 C18 C19 179.1(3) . . . . ?
C17 C18 C19 N3 173.4(3) . . . . ?
C18 C13 C14 C15 -1.7(6) . . . . ?
C19 N3 N4 C20 178.1(3) . . . . ?
C20 N5 N8 C27 -125.8(3) . . . . ?
C20 N5 N8 C32 68.1(4) . . . . ?
C20 C21 C22 O2 -1.7(5) . . . . ?
C20 C21 C22 C23 179.0(3) . . . . ?
C20 C21 C26 C25 179.1(3) . . . . ?
C21 C22 C23 C24 2.3(6) . . . . ?
C22 C21 C26 C25 1.3(5) . . . . ?
C22 C23 C24 C25 0.6(6) . . . . ?
C23 C24 C25 Cl1 179.3(3) . . . . ?
C23 C24 C25 C26 -2.5(6) . . . . ?
C24 C25 C26 C21 1.6(5) . . . . ?
C26 C21 C22 O2 176.1(3) . . . . ?
C26 C21 C22 C23 -3.2(5) . . . . ?
C27 N7 C31 Br1 179.4(2) . . . . ?
C27 N7 C31 C30 0.0(5) . . . . ?
C27 N8 C32 N6 177.5(3) . . . . ?
C27 N8 C32 C33 -1.0(5) . . . . ?
C27 C28 C29 C30 0.8(5) . . . . ?
C28 C29 C30 C31 0.1(5) . . . . ?
C29 C30 C31 Br1 -179.9(3) . . . . ?
C29 C30 C31 N7 -0.5(6) . . . . ?
C31 N7 C27 N8 -179.3(3) . . . . ?
C31 N7 C27 C28 0.9(5) . . . . ?
C32 N6 C36 Br2 179.5(2) . . . . ?
C32 N6 C36 C35 -1.3(6) . . . . ?
C32 N8 C27 N7 15.7(5) . . . . ?
C32 N8 C27 C28 -164.5(3) . . . . ?
C32 C33 C34 C35 -0.3(6) . . . . ?
C33 C34 C35 C36 -0.9(7) . . . . ?
C34 C35 C36 Br2 -179.1(3) . . . . ?
C34 C35 C36 N6 1.7(6) . . . . ?
C36 N6 C32 N8 -178.7(3) . . . . ?
C36 N6 C32 C33 -0.1(5) . . . . ?
